data_7710594
loop_
_publ_author_name
'Roesky, Herbert W.'
'Nazish, Mohd'
'Ding, Yi'
'Legendre, Christina M.'
'Kumar, Arun'
'Graw, Nico'
'Schwederski, Brigitte'
'Herbst-Irmer, Regine'
'P, Parvathy'
'Parameswaran, Pattiyil'
'Stalke, Dietmar'
'Kaim, Wolfgang'

_publ_section_title
;
 High yield of a variety of silicon-boron radicals and their reactivity
;
_journal_name_full 'Dalton Transactions'
_journal_paper_doi 10.1039/D2DT01318E
_journal_year 2022
_chemical_formula_moiety 'C32 H52 B Br N3 Si'
_chemical_formula_sum 'C32 H52 B Br N3 Si'
_chemical_formula_weight 597.57
_space_group_crystal_system monoclinic
_space_group_IT_number 14
_space_group_name_Hall '-P 2yn'
_space_group_name_H-M_alt 'P 1 21/n 1'
_atom_sites_solution_hydrogens geom
_audit_creation_method SHELXL-2018/3
_audit_update_record
;
2021-10-05 deposited with the CCDC.	2022-06-01 downloaded from the CCDC.
;
_cell_angle_alpha 90
_cell_angle_beta 102.55(2)
_cell_angle_gamma 90
_cell_formula_units_Z 4
_cell_length_a 11.102(2)
_cell_length_b 14.901(2)
_cell_length_c 21.157(3)
_cell_measurement_reflns_used 9495
_cell_measurement_temperature 100(2)
_cell_measurement_theta_max 28.036
_cell_measurement_theta_min 2.3045
_cell_volume 3416.4(9)
_computing_cell_refinement 'SAINT V8.38A'
_computing_data_collection 'APEX2 v2012.2'
_computing_data_reduction 'SAINT V8.38A'
_computing_molecular_graphics 'XP Version 5.1'
_computing_publication_material 'XP Version 5.1'
_computing_structure_refinement 'SHELXL-2018/3 (Sheldrick, 2018)'
_computing_structure_solution 'SHELXT 2018/2 (Sheldrick, 2018)'
_diffrn_ambient_temperature 100(2)
_diffrn_measured_fraction_theta_full 0.999
_diffrn_measured_fraction_theta_max 0.998
_diffrn_measurement_device_type 'Bruker Smart APEX II Quazar'
_diffrn_measurement_method 'omega scans'
_diffrn_radiation_type MoK\a
_diffrn_radiation_wavelength 0.71073
_diffrn_reflns_av_R_equivalents 0.0498
_diffrn_reflns_av_unetI/netI 0.0200
_diffrn_reflns_Laue_measured_fraction_full 0.999
_diffrn_reflns_Laue_measured_fraction_max 0.998
_diffrn_reflns_limit_h_max 14
_diffrn_reflns_limit_h_min -14
_diffrn_reflns_limit_k_max 19
_diffrn_reflns_limit_k_min -19
_diffrn_reflns_limit_l_max 28
_diffrn_reflns_limit_l_min -28
_diffrn_reflns_number 133144
_diffrn_reflns_point_group_measured_fraction_full 0.999
_diffrn_reflns_point_group_measured_fraction_max 0.998
_diffrn_reflns_theta_full 25.242
_diffrn_reflns_theta_max 28.413
_diffrn_reflns_theta_min 1.685
_diffrn_source 'INCOATEC Microsource'
_exptl_absorpt_coefficient_mu 1.262
_exptl_absorpt_correction_T_max 0.7457
_exptl_absorpt_correction_T_min 0.6410
_exptl_absorpt_correction_type multi-scan
_exptl_absorpt_process_details SADABS-2016/2
_exptl_crystal_colour red
_exptl_crystal_density_diffrn 1.162
_exptl_crystal_description block
_exptl_crystal_F_000 1276
_exptl_crystal_size_max 0.359
_exptl_crystal_size_mid 0.337
_exptl_crystal_size_min 0.201
_refine_diff_density_max 0.402
_refine_diff_density_min -0.335
_refine_diff_density_rms 0.053
_refine_ls_extinction_method none
_refine_ls_goodness_of_fit_ref 1.045
_refine_ls_hydrogen_treatment constr
_refine_ls_matrix_type full
_refine_ls_number_parameters 389
_refine_ls_number_reflns 8563
_refine_ls_number_restraints 175
_refine_ls_restrained_S_all 1.042
_refine_ls_R_factor_all 0.0418
_refine_ls_R_factor_gt 0.0325
_refine_ls_shift/su_max 0.001
_refine_ls_shift/su_mean 0.000
_refine_ls_structure_factor_coef Fsqd
_refine_ls_weighting_details 'w=1/[\s^2^(Fo^2^)+(0.0395P)^2^+1.7388P] where P=(Fo^2^+2Fc^2^)/3'
_refine_ls_weighting_scheme calc
_refine_ls_wR_factor_gt 0.0788
_refine_ls_wR_factor_ref 0.0830
_reflns_Friedel_coverage 0.000
_reflns_number_gt 7264
_reflns_number_total 8563
_reflns_threshold_expression 'I > 2\s(I)'
_cod_data_source_file d2dt01318e2.cif
_cod_data_source_block 1
_cod_original_sg_symbol_H-M 'P 21/n'
_cod_database_code 7710594
_shelx_shelxl_version_number 2018/3
_shelx_space_group_comment
;
The symmetry employed for this shelxl refinement is uniquely defined
by the following loop, which should always be used as a source of
symmetry information in preference to the above space-group names.
They are only intended as comments.
;
_shelx_estimated_absorpt_t_min 0.660
_shelx_estimated_absorpt_t_max 0.786

loop_
_space_group_symop_operation_xyz
'x, y, z'
'-x+1/2, y+1/2, -z+1/2'
'-x, -y, -z'
'x-1/2, -y-1/2, z-1/2'

loop_
_atom_site_label
_atom_site_type_symbol
_atom_site_fract_x
_atom_site_fract_y
_atom_site_fract_z
_atom_site_U_iso_or_equiv
_atom_site_adp_type
_atom_site_occupancy
_atom_site_site_symmetry_order
_atom_site_calc_flag
_atom_site_refinement_flags_posn
_atom_site_refinement_flags_adp
_atom_site_refinement_flags_occupancy
_atom_site_disorder_assembly
_atom_site_disorder_group
Br1 Br 0.24044(3) 0.26880(2) 0.69191(2) 0.02536(8) Uani 0.9294(10) 1 d D . P A 1
Br2 Br 0.2904(4) 0.26718(17) 0.7168(2) 0.02536(8) Uani 0.0706(10) 1 d D . P A 2
B1 B 0.37241(19) 0.35002(13) 0.67067(10) 0.0307(4) Uani 1 1 d D . . . .
Si1 Si 0.35113(4) 0.46991(3) 0.70089(2) 0.01573(8) Uani 1 1 d D . . . .
N1 N 0.34280(11) 0.48533(8) 0.78648(6) 0.0165(2) Uani 1 1 d . . . . .
C1 C 0.21986(13) 0.49321(9) 0.76966(7) 0.0153(3) Uani 1 1 d . . . . .
C2 C 0.42527(14) 0.46808(11) 0.85048(7) 0.0214(3) Uani 1 1 d . . . . .
N3 N 0.42767(13) 0.55643(9) 0.67547(6) 0.0235(3) Uani 1 1 d . . . . .
C3 C 0.41822(17) 0.36931(12) 0.86907(9) 0.0321(4) Uani 1 1 d . . . . .
H3A H 0.334762 0.355611 0.874551 0.048 Uiso 1 1 calc R U . . .
H3B H 0.477722 0.357698 0.909760 0.048 Uiso 1 1 calc R U . . .
H3C H 0.437667 0.331348 0.834793 0.048 Uiso 1 1 calc R U . . .
C4 C 0.55534(15) 0.48953(14) 0.84120(8) 0.0336(4) Uani 1 1 d . . . . .
H4A H 0.573121 0.452926 0.805841 0.050 Uiso 1 1 calc R U . . .
H4B H 0.615727 0.476140 0.881254 0.050 Uiso 1 1 calc R U . . .
H4C H 0.560344 0.553247 0.830582 0.050 Uiso 1 1 calc R U . . .
C5 C 0.39547(16) 0.53003(12) 0.90266(7) 0.0278(3) Uani 1 1 d . . . . .
H5A H 0.389624 0.592087 0.886946 0.042 Uiso 1 1 calc R U . . .
H5B H 0.461013 0.525592 0.941896 0.042 Uiso 1 1 calc R U . . .
H5C H 0.316669 0.512117 0.912582 0.042 Uiso 1 1 calc R U . . .
N2 N 0.19176(11) 0.49874(8) 0.70493(6) 0.0168(2) Uani 1 1 d D . . . .
C6 C 0.07459(14) 0.52120(10) 0.65914(7) 0.0197(3) Uani 1 1 d D U . . .
C7 C 0.08995(18) 0.49277(15) 0.59206(8) 0.0274(5) Uani 0.884(3) 1 d D U P B 1
H7A H 0.017676 0.511949 0.559478 0.041 Uiso 0.884(3) 1 calc R U P B 1
H7B H 0.097794 0.427328 0.590644 0.041 Uiso 0.884(3) 1 calc R U P B 1
H7C H 0.164258 0.520757 0.582973 0.041 Uiso 0.884(3) 1 calc R U P B 1
C8 C -0.03675(16) 0.47251(13) 0.67439(9) 0.0263(4) Uani 0.884(3) 1 d D U P B 1
H8A H -0.109098 0.482852 0.639322 0.039 Uiso 0.884(3) 1 calc R U P B 1
H8B H -0.053072 0.495418 0.715134 0.039 Uiso 0.884(3) 1 calc R U P B 1
H8C H -0.019522 0.408021 0.678496 0.039 Uiso 0.884(3) 1 calc R U P B 1
C9 C 0.05708(19) 0.62347(12) 0.66117(10) 0.0297(5) Uani 0.884(3) 1 d D U P B 1
H9A H 0.127522 0.653552 0.649329 0.045 Uiso 0.884(3) 1 calc R U P B 1
H9B H 0.051541 0.641573 0.704975 0.045 Uiso 0.884(3) 1 calc R U P B 1
H9C H -0.018993 0.640454 0.630482 0.045 Uiso 0.884(3) 1 calc R U P B 1
C7A C 0.1119(13) 0.5581(13) 0.5984(6) 0.036(4) Uani 0.116(3) 1 d D U P B 2
H7AA H 0.037618 0.574252 0.566082 0.053 Uiso 0.116(3) 1 calc R U P B 2
H7AB H 0.163698 0.611396 0.609898 0.053 Uiso 0.116(3) 1 calc R U P B 2
H7AC H 0.158107 0.512162 0.580474 0.053 Uiso 0.116(3) 1 calc R U P B 2
C8A C 0.0123(13) 0.4280(8) 0.6434(7) 0.036(3) Uani 0.116(3) 1 d D U P B 2
H8AA H -0.067241 0.435579 0.612975 0.053 Uiso 0.116(3) 1 calc R U P B 2
H8AB H 0.065790 0.389324 0.623986 0.053 Uiso 0.116(3) 1 calc R U P B 2
H8AC H -0.000900 0.400413 0.683416 0.053 Uiso 0.116(3) 1 calc R U P B 2
C9A C -0.0073(14) 0.5842(11) 0.6873(7) 0.043(4) Uani 0.116(3) 1 d D U P B 2
H9AA H -0.082872 0.596286 0.654750 0.064 Uiso 0.116(3) 1 calc R U P B 2
H9AB H -0.028519 0.556295 0.725393 0.064 Uiso 0.116(3) 1 calc R U P B 2
H9AC H 0.036697 0.640595 0.699957 0.064 Uiso 0.116(3) 1 calc R U P B 2
C10 C 0.13211(13) 0.48737(9) 0.81376(6) 0.0163(3) Uani 1 1 d . . . . .
C11 C 0.09120(14) 0.40214(10) 0.82663(7) 0.0196(3) Uani 1 1 d . . . . .
H11 H 0.117552 0.350669 0.806837 0.023 Uiso 1 1 calc R U . . .
C12 C 0.01147(15) 0.39320(11) 0.86870(8) 0.0242(3) Uani 1 1 d . . . . .
H12 H -0.016643 0.335341 0.877669 0.029 Uiso 1 1 calc R U . . .
C13 C -0.02720(15) 0.46823(12) 0.89761(8) 0.0268(3) Uani 1 1 d . . . . .
H13 H -0.081165 0.461669 0.926540 0.032 Uiso 1 1 calc R U . . .
C14 C 0.01288(15) 0.55275(11) 0.88429(8) 0.0262(3) Uani 1 1 d . . . . .
H14 H -0.014062 0.604095 0.903976 0.031 Uiso 1 1 calc R U . . .
C15 C 0.09245(14) 0.56283(10) 0.84219(7) 0.0214(3) Uani 1 1 d . . . . .
H15 H 0.119503 0.620892 0.832942 0.026 Uiso 1 1 calc R U . . .
C16 C 0.50354(18) 0.54797(12) 0.62791(9) 0.0337(4) Uani 1 1 d . . . . .
H16A H 0.467405 0.583514 0.589499 0.051 Uiso 1 1 calc R U . . .
H16B H 0.507507 0.484794 0.615643 0.051 Uiso 1 1 calc R U . . .
H16C H 0.586955 0.569878 0.646485 0.051 Uiso 1 1 calc R U . . .
C17 C 0.41586(18) 0.64868(11) 0.69572(9) 0.0336(4) Uani 1 1 d . . . . .
H17A H 0.373201 0.684211 0.658584 0.050 Uiso 1 1 calc R U . . .
H17B H 0.498097 0.673925 0.712531 0.050 Uiso 1 1 calc R U . . .
H17C H 0.368340 0.650060 0.729701 0.050 Uiso 1 1 calc R U . . .
C18 C 0.46310(14) 0.31122(10) 0.62860(7) 0.0203(3) Uani 1 1 d D . . . .
C19 C 0.58805(15) 0.29137(12) 0.65584(7) 0.0249(3) Uani 1 1 d . . . . .
C20 C 0.66903(14) 0.26770(11) 0.61638(8) 0.0239(3) Uani 1 1 d . . . . .
H20 H 0.753001 0.255934 0.635844 0.029 Uiso 1 1 calc R U . . .
C21 C 0.63035(14) 0.26088(10) 0.54964(7) 0.0198(3) Uani 1 1 d . . . . .
C22 C 0.50644(14) 0.27647(10) 0.52313(7) 0.0210(3) Uani 1 1 d . . . . .
H22 H 0.477256 0.270369 0.477677 0.025 Uiso 1 1 calc R U . . .
C23 C 0.42320(14) 0.30084(10) 0.56103(7) 0.0207(3) Uani 1 1 d . . . . .
C24 C 0.63904(18) 0.29468(17) 0.72840(9) 0.0427(5) Uani 1 1 d . . . . .
H24 H 0.568463 0.308701 0.749156 0.051 Uiso 1 1 calc R U . . .
C25 C 0.73301(19) 0.3708(2) 0.74602(11) 0.0601(7) Uani 1 1 d . . . . .
H25A H 0.805834 0.357629 0.728484 0.090 Uiso 1 1 calc R U . . .
H25B H 0.757532 0.376303 0.793237 0.090 Uiso 1 1 calc R U . . .
H25C H 0.695793 0.427305 0.727621 0.090 Uiso 1 1 calc R U . . .
C26 C 0.6925(2) 0.2053(2) 0.75560(11) 0.0635(7) Uani 1 1 d . . . . .
H26A H 0.761923 0.189197 0.736110 0.095 Uiso 1 1 calc R U . . .
H26B H 0.628705 0.158820 0.745575 0.095 Uiso 1 1 calc R U . . .
H26C H 0.721222 0.210223 0.802657 0.095 Uiso 1 1 calc R U . . .
C27 C 0.72006(15) 0.23520(11) 0.50771(8) 0.0252(3) Uani 1 1 d . . . . .
H27 H 0.674174 0.237462 0.461497 0.030 Uiso 1 1 calc R U . . .
C28 C 0.8272(2) 0.30171(18) 0.51554(13) 0.0571(6) Uani 1 1 d . . . . .
H28A H 0.876955 0.288163 0.483742 0.086 Uiso 1 1 calc R U . . .
H28B H 0.878658 0.296721 0.559332 0.086 Uiso 1 1 calc R U . . .
H28C H 0.794570 0.362884 0.508573 0.086 Uiso 1 1 calc R U . . .
C29 C 0.7660(2) 0.13979(14) 0.52193(9) 0.0439(5) Uani 1 1 d . . . . .
H29A H 0.695946 0.098251 0.512449 0.066 Uiso 1 1 calc R U . . .
H29B H 0.807300 0.134686 0.567689 0.066 Uiso 1 1 calc R U . . .
H29C H 0.824409 0.124843 0.494829 0.066 Uiso 1 1 calc R U . . .
C30 C 0.28937(15) 0.31843(13) 0.52761(8) 0.0317(4) Uani 1 1 d . . . . .
H30 H 0.244866 0.334459 0.562378 0.038 Uiso 1 1 calc R U . . .
C31 C 0.2266(2) 0.23573(17) 0.49416(14) 0.0577(6) Uani 1 1 d . . . . .
H31A H 0.138749 0.248194 0.477694 0.087 Uiso 1 1 calc R U . . .
H31B H 0.235955 0.185922 0.525095 0.087 Uiso 1 1 calc R U . . .
H31C H 0.264620 0.219512 0.458034 0.087 Uiso 1 1 calc R U . . .
C32 C 0.27724(18) 0.39876(15) 0.48204(10) 0.0417(5) Uani 1 1 d . . . . .
H32A H 0.313559 0.383973 0.445062 0.063 Uiso 1 1 calc R U . . .
H32B H 0.320560 0.450356 0.505213 0.063 Uiso 1 1 calc R U . . .
H32C H 0.189789 0.413575 0.466556 0.063 Uiso 1 1 calc R U . . .

loop_
_atom_site_aniso_label
_atom_site_aniso_U_11
_atom_site_aniso_U_22
_atom_site_aniso_U_33
_atom_site_aniso_U_23
_atom_site_aniso_U_13
_atom_site_aniso_U_12
Br1 0.03102(16) 0.01543(8) 0.03593(15) -0.00012(7) 0.02112(13) -0.00145(7)
Br2 0.03102(16) 0.01543(8) 0.03593(15) -0.00012(7) 0.02112(13) -0.00145(7)
B1 0.0309(10) 0.0252(9) 0.0433(11) -0.0124(8) 0.0239(9) -0.0089(7)
Si1 0.01698(19) 0.01632(18) 0.01532(18) -0.00095(14) 0.00665(14) -0.00137(14)
N1 0.0176(6) 0.0182(6) 0.0144(5) -0.0019(4) 0.0049(4) -0.0008(5)
C1 0.0195(7) 0.0109(6) 0.0162(6) -0.0008(5) 0.0056(5) -0.0013(5)
C2 0.0216(7) 0.0258(7) 0.0155(6) -0.0027(6) 0.0015(5) 0.0022(6)
N3 0.0283(7) 0.0191(6) 0.0280(7) -0.0013(5) 0.0167(6) -0.0034(5)
C3 0.0362(10) 0.0284(8) 0.0286(8) 0.0055(7) 0.0004(7) 0.0081(7)
C4 0.0205(8) 0.0541(11) 0.0245(8) -0.0096(8) 0.0012(6) -0.0031(8)
C5 0.0319(9) 0.0337(9) 0.0164(7) -0.0061(6) 0.0025(6) 0.0031(7)
N2 0.0174(6) 0.0198(6) 0.0142(5) 0.0006(4) 0.0058(5) 0.0013(5)
C6 0.0191(7) 0.0232(7) 0.0165(6) 0.0011(5) 0.0036(5) 0.0042(6)
C7 0.0251(9) 0.0411(12) 0.0152(8) 0.0002(8) 0.0024(7) 0.0089(9)
C8 0.0194(9) 0.0342(10) 0.0239(9) 0.0014(7) 0.0014(7) -0.0024(7)
C9 0.0321(11) 0.0225(9) 0.0325(10) 0.0031(7) 0.0028(8) 0.0081(8)
C7A 0.023(7) 0.059(11) 0.024(6) 0.012(7) 0.004(5) 0.005(7)
C8A 0.023(7) 0.053(7) 0.032(8) -0.004(6) 0.008(6) -0.004(6)
C9A 0.026(8) 0.068(10) 0.032(8) 0.000(7) 0.004(6) 0.022(7)
C10 0.0169(7) 0.0187(7) 0.0137(6) 0.0011(5) 0.0044(5) -0.0008(5)
C11 0.0212(7) 0.0167(7) 0.0213(7) 0.0012(5) 0.0057(6) -0.0002(5)
C12 0.0223(8) 0.0240(7) 0.0276(8) 0.0074(6) 0.0081(6) -0.0040(6)
C13 0.0241(8) 0.0351(9) 0.0244(8) 0.0039(7) 0.0127(6) -0.0009(7)
C14 0.0291(8) 0.0282(8) 0.0251(8) -0.0043(6) 0.0139(7) 0.0015(6)
C15 0.0261(8) 0.0180(7) 0.0226(7) -0.0021(6) 0.0106(6) -0.0012(6)
C16 0.0434(10) 0.0297(9) 0.0365(9) -0.0051(7) 0.0276(8) -0.0112(8)
C17 0.0414(10) 0.0205(8) 0.0459(10) -0.0034(7) 0.0246(8) -0.0053(7)
C18 0.0204(7) 0.0178(7) 0.0254(7) -0.0046(6) 0.0112(6) -0.0030(5)
C19 0.0213(7) 0.0341(8) 0.0201(7) -0.0065(6) 0.0061(6) -0.0042(6)
C20 0.0167(7) 0.0331(8) 0.0221(7) -0.0016(6) 0.0048(6) 0.0005(6)
C21 0.0222(7) 0.0186(7) 0.0210(7) 0.0003(5) 0.0101(6) 0.0021(6)
C22 0.0232(7) 0.0238(7) 0.0167(6) 0.0022(5) 0.0058(6) 0.0023(6)
C23 0.0191(7) 0.0192(7) 0.0246(7) 0.0023(6) 0.0066(6) 0.0022(6)
C24 0.0274(9) 0.0790(15) 0.0217(8) -0.0125(9) 0.0057(7) -0.0048(9)
C25 0.0282(10) 0.112(2) 0.0419(11) -0.0379(13) 0.0124(9) -0.0233(12)
C26 0.0478(13) 0.113(2) 0.0275(10) 0.0176(12) 0.0027(9) 0.0074(14)
C27 0.0254(8) 0.0316(8) 0.0218(7) 0.0009(6) 0.0121(6) 0.0055(7)
C28 0.0499(13) 0.0681(15) 0.0674(15) -0.0153(12) 0.0438(12) -0.0184(12)
C29 0.0581(13) 0.0452(11) 0.0342(10) 0.0058(8) 0.0225(9) 0.0286(10)
C30 0.0199(8) 0.0466(11) 0.0288(8) 0.0072(7) 0.0058(7) 0.0074(7)
C31 0.0297(11) 0.0643(15) 0.0715(17) 0.0060(13) -0.0058(11) -0.0103(10)
C32 0.0323(10) 0.0564(12) 0.0373(10) 0.0182(9) 0.0097(8) 0.0183(9)

loop_
_atom_type_symbol
_atom_type_description
_atom_type_scat_dispersion_real
_atom_type_scat_dispersion_imag
_atom_type_scat_source
C C 0.0033 0.0016 'International Tables Vol C Tables 4.2.6.8 and 6.1.1.4'
H H 0.0000 0.0000 'International Tables Vol C Tables 4.2.6.8 and 6.1.1.4'
B B 0.0013 0.0007 'International Tables Vol C Tables 4.2.6.8 and 6.1.1.4'
N N 0.0061 0.0033 'International Tables Vol C Tables 4.2.6.8 and 6.1.1.4'
Si Si 0.0817 0.0704 'International Tables Vol C Tables 4.2.6.8 and 6.1.1.4'
Br Br -0.2901 2.4595 'International Tables Vol C Tables 4.2.6.8 and 6.1.1.4'

loop_
_geom_angle_atom_site_label_1
_geom_angle_atom_site_label_2
_geom_angle_atom_site_label_3
_geom_angle
_geom_angle_site_symmetry_1
_geom_angle_site_symmetry_3
_geom_angle_publ_flag
C18 B1 Br2 118.56(15) . . ?
C18 B1 Si1 131.30(12) . . ?
Br2 B1 Si1 108.74(12) . . ?
C18 B1 Br1 118.92(12) . . ?
Si1 B1 Br1 109.47(9) . . ?
N3 Si1 N2 112.98(6) . . ?
N3 Si1 N1 110.59(6) . . ?
N2 Si1 N1 70.86(6) . . ?
N3 Si1 B1 119.56(7) . . ?
N2 Si1 B1 114.81(7) . . ?
N1 Si1 B1 118.41(8) . . ?
N3 Si1 C1 121.10(6) . . ?
N2 Si1 C1 35.64(5) . . ?
N1 Si1 C1 35.62(5) . . ?
B1 Si1 C1 119.33(7) . . ?
C1 N1 C2 130.50(12) . . ?
C1 N1 Si1 90.89(9) . . ?
C2 N1 Si1 136.13(10) . . ?
N1 C1 N2 105.95(12) . . ?
N1 C1 C10 126.56(12) . . ?
N2 C1 C10 127.22(13) . . ?
N1 C1 Si1 53.49(7) . . ?
N2 C1 Si1 53.20(7) . . ?
C10 C1 Si1 167.93(10) . . ?
N1 C2 C5 111.53(12) . . ?
N1 C2 C3 110.22(13) . . ?
C5 C2 C3 111.34(13) . . ?
N1 C2 C4 105.00(12) . . ?
C5 C2 C4 108.91(14) . . ?
C3 C2 C4 109.62(14) . . ?
C16 N3 C17 112.92(13) . . ?
C16 N3 Si1 124.09(11) . . ?
C17 N3 Si1 122.83(11) . . ?
C1 N2 C6 131.21(12) . . ?
C1 N2 Si1 91.17(9) . . ?
C6 N2 Si1 137.62(9) . . ?
N2 C6 C9A 113.5(6) . . ?
N2 C6 C7 106.60(12) . . ?
N2 C6 C8 112.99(12) . . ?
C7 C6 C8 108.90(14) . . ?
N2 C6 C7A 105.7(6) . . ?
C9A C6 C7A 113.7(9) . . ?
N2 C6 C9 107.69(13) . . ?
C7 C6 C9 109.96(14) . . ?
C8 C6 C9 110.60(14) . . ?
N2 C6 C8A 103.0(6) . . ?
C9A C6 C8A 111.1(9) . . ?
C7A C6 C8A 109.2(9) . . ?
C15 C10 C11 120.28(13) . . ?
C15 C10 C1 122.33(13) . . ?
C11 C10 C1 117.38(12) . . ?
C12 C11 C10 119.43(14) . . ?
C13 C12 C11 120.40(14) . . ?
C14 C13 C12 119.97(14) . . ?
C13 C14 C15 120.33(15) . . ?
C10 C15 C14 119.59(14) . . ?
C23 C18 C19 117.05(13) . . ?
C23 C18 B1 120.64(15) . . ?
C19 C18 B1 122.18(14) . . ?
C20 C19 C18 120.71(14) . . ?
C20 C19 C24 117.73(15) . . ?
C18 C19 C24 121.55(14) . . ?
C21 C20 C19 121.94(15) . . ?
C20 C21 C22 117.36(14) . . ?
C20 C21 C27 121.03(14) . . ?
C22 C21 C27 121.60(14) . . ?
C21 C22 C23 122.20(14) . . ?
C22 C23 C18 120.61(14) . . ?
C22 C23 C30 118.60(14) . . ?
C18 C23 C30 120.76(14) . . ?
C19 C24 C26 112.58(18) . . ?
C19 C24 C25 110.79(18) . . ?
C26 C24 C25 111.6(2) . . ?
C29 C27 C21 110.77(14) . . ?
C29 C27 C28 111.44(18) . . ?
C21 C27 C28 111.50(15) . . ?
C31 C30 C23 112.35(16) . . ?
C31 C30 C32 112.03(18) . . ?
C23 C30 C32 111.83(15) . . ?

loop_
_geom_bond_atom_site_label_1
_geom_bond_atom_site_label_2
_geom_bond_distance
_geom_bond_site_symmetry_2
_geom_bond_publ_flag
Br1 B1 2.0247(19) . ?
Br2 B1 1.921(3) . ?
B1 C18 1.590(2) . ?
B1 Si1 1.9292(19) . ?
Si1 N3 1.6946(13) . ?
Si1 N2 1.8407(13) . ?
Si1 N1 1.8475(12) . ?
Si1 C1 2.2984(14) . ?
N1 C1 1.3387(19) . ?
N1 C2 1.4829(19) . ?
C1 N2 1.3394(18) . ?
C1 C10 1.4908(19) . ?
C2 C5 1.530(2) . ?
C2 C3 1.530(2) . ?
C2 C4 1.533(2) . ?
N3 C16 1.4513(19) . ?
N3 C17 1.454(2) . ?
N2 C6 1.4815(19) . ?
C6 C9A 1.515(10) . ?
C6 C7 1.526(2) . ?
C6 C8 1.527(2) . ?
C6 C7A 1.535(10) . ?
C6 C9 1.538(2) . ?
C6 C8A 1.554(11) . ?
C10 C15 1.391(2) . ?
C10 C11 1.395(2) . ?
C11 C12 1.391(2) . ?
C12 C13 1.387(2) . ?
C13 C14 1.385(2) . ?
C14 C15 1.392(2) . ?
C18 C23 1.410(2) . ?
C18 C19 1.413(2) . ?
C19 C20 1.399(2) . ?
C19 C24 1.517(2) . ?
C20 C21 1.387(2) . ?
C21 C22 1.388(2) . ?
C21 C27 1.520(2) . ?
C22 C23 1.397(2) . ?
C23 C30 1.523(2) . ?
C24 C26 1.519(4) . ?
C24 C25 1.532(3) . ?
C27 C29 1.518(2) . ?
C27 C28 1.529(3) . ?
C30 C31 1.513(3) . ?
C30 C32 1.524(3) . ?
